data_4084622
loop_
_publ_author_name
'Dickie, Diane A.'
'Kemp, Richard A.'

_publ_section_title
;
 Structures and CO2Reactivity of Zinc Complexes of Bis(diisopropyl-) and
 Bis(diphenylphosphino)amines
;
_journal_issue 22
_journal_name_full Organometallics
_journal_page_first 6511
_journal_paper_doi 10.1021/om500856p
_journal_volume 33
_journal_year 2014
_chemical_formula_sum 'C67 H74 N2 O2 P4 Zn2'
_chemical_formula_weight 1193.90
_space_group_IT_number 14
_symmetry_cell_setting monoclinic
_symmetry_space_group_name_Hall '-P 2ybc'
_symmetry_space_group_name_H-M 'P 1 21/c 1'
_atom_sites_solution_hydrogens geom
_atom_sites_solution_primary direct
_atom_sites_solution_secondary difmap
_audit_creation_method SHELXL-97
_cell_angle_alpha 90.00
_cell_angle_beta 98.576(3)
_cell_angle_gamma 90.00
_cell_formula_units_Z 4
_cell_length_a 16.7212(9)
_cell_length_b 12.2921(6)
_cell_length_c 30.4471(14)
_cell_measurement_reflns_used 5624
_cell_measurement_temperature 173(2)
_cell_measurement_theta_max 22.61
_cell_measurement_theta_min 2.37
_cell_volume 6188.1(5)
_computing_cell_refinement 'Bruker SAINT'
_computing_data_collection 'Bruker APEX2'
_computing_data_reduction 'Bruker SAINT'
_computing_molecular_graphics 'Bruker SHELXTL'
_computing_publication_material 'Bruker SHELXTL'
_computing_structure_refinement 'SHELXL-97 (Sheldrick, 2008)'
_computing_structure_solution 'SHELXS-97 (Sheldrick, 2008)'
_diffrn_ambient_temperature 173(2)
_diffrn_measured_fraction_theta_full 0.998
_diffrn_measured_fraction_theta_max 0.998
_diffrn_measurement_device_type 'Bruker APEX-II CCD'
_diffrn_measurement_method '\f and \w scans'
_diffrn_radiation_monochromator graphite
_diffrn_radiation_source 'fine-focus sealed tube'
_diffrn_radiation_type MoK\a
_diffrn_radiation_wavelength 0.71073
_diffrn_reflns_av_R_equivalents 0.0806
_diffrn_reflns_av_sigmaI/netI 0.0727
_diffrn_reflns_limit_h_max 20
_diffrn_reflns_limit_h_min -20
_diffrn_reflns_limit_k_max 14
_diffrn_reflns_limit_k_min -14
_diffrn_reflns_limit_l_max 37
_diffrn_reflns_limit_l_min -35
_diffrn_reflns_number 53401
_diffrn_reflns_theta_full 25.68
_diffrn_reflns_theta_max 25.68
_diffrn_reflns_theta_min 2.06
_exptl_absorpt_coefficient_mu 0.923
_exptl_absorpt_correction_T_max 0.8785
_exptl_absorpt_correction_T_min 0.6956
_exptl_absorpt_correction_type multi-scan
_exptl_absorpt_process_details 'Bruker, SADABS'
_exptl_crystal_colour colourless
_exptl_crystal_density_diffrn 1.282
_exptl_crystal_density_method 'not measured'
_exptl_crystal_description rod
_exptl_crystal_F_000 2504
_exptl_crystal_size_max 0.42
_exptl_crystal_size_mid 0.24
_exptl_crystal_size_min 0.14
_refine_diff_density_max 0.860
_refine_diff_density_min -0.569
_refine_diff_density_rms 0.083
_refine_ls_extinction_method none
_refine_ls_goodness_of_fit_ref 1.017
_refine_ls_hydrogen_treatment constr
_refine_ls_matrix_type full
_refine_ls_number_parameters 697
_refine_ls_number_reflns 11725
_refine_ls_number_restraints 40
_refine_ls_restrained_S_all 1.026
_refine_ls_R_factor_all 0.0932
_refine_ls_R_factor_gt 0.0490
_refine_ls_shift/su_max 0.001
_refine_ls_shift/su_mean 0.000
_refine_ls_structure_factor_coef Fsqd
_refine_ls_weighting_details 'calc w=1/[\s^2^(Fo^2^)+(0.0544P)^2^+4.3182P] where P=(Fo^2^+2Fc^2^)/3'
_refine_ls_weighting_scheme calc
_refine_ls_wR_factor_gt 0.1096
_refine_ls_wR_factor_ref 0.1286
_reflns_number_gt 7571
_reflns_number_total 11725
_reflns_threshold_expression >2sigma(I)
_cod_data_source_file om500856p_si_001.cif
_cod_data_source_block 5
_cod_depositor_comments
;
The following automatic conversions were performed:

'_symmetry_cell_setting' value 'Monoclinic' changed to 'monoclinic'
according to
/home/saulius/struct/COD-crude-data--automatic-downloads/rss-feeds/ACS/lib/dictionaries/cif_core.dic
dictionary named 'cif_core.dic' version 2.4.2 from 2011-04-26.

Automatic conversion script
Id: cif_fix_values 2827 2014-09-09 07:05:25Z andrius 

 Adding full bibliography for 4084620--4084627.cif.

The following automatic conversions were performed:

data name '_iucr_refine_instruction_details' was replaced with
'_iucr_refine_instructions_details' as specified in the replacement
file 'data/replacement-values/replacement_tags.lst'.

Automatic conversion script
Id: cif_correct_tags 9268 2022-04-12 08:56:07Z antanas 
;
_cod_original_sg_symbol_H-M P2(1)/c
_cod_database_code 4084622

loop_
_symmetry_equiv_pos_as_xyz
'x, y, z'
'-x, y+1/2, -z+1/2'
'-x, -y, -z'
'x, -y-1/2, z-1/2'

loop_
_atom_site_label
_atom_site_type_symbol
_atom_site_fract_x
_atom_site_fract_y
_atom_site_fract_z
_atom_site_U_iso_or_equiv
_atom_site_adp_type
_atom_site_occupancy
_atom_site_symmetry_multiplicity
_atom_site_calc_flag
_atom_site_refinement_flags
Zn1 Zn 0.21960(3) 0.77941(3) 0.310105(14) 0.02371(12) Uani 1 1 d .
Zn2 Zn 0.41363(3) 0.71652(4) 0.373023(14) 0.02310(12) Uani 1 1 d .
N1 N 0.20888(19) 0.7525(2) 0.37351(10) 0.0231(7) Uani 1 1 d .
N2 N 0.39172(18) 0.6157(2) 0.32181(9) 0.0208(7) Uani 1 1 d .
P1 P 0.12278(6) 0.77514(8) 0.39675(3) 0.0241(2) Uani 1 1 d .
P2 P 0.29135(6) 0.71402(8) 0.40712(3) 0.0229(2) Uani 1 1 d .
P3 P 0.45746(6) 0.51795(8) 0.30913(3) 0.0213(2) Uani 1 1 d .
P4 P 0.30338(6) 0.62811(8) 0.28899(3) 0.0210(2) Uani 1 1 d .
C1 C 0.0451(2) 0.7107(3) 0.35647(12) 0.0230(8) Uani 1 1 d .
C2 C 0.0620(2) 0.6281(3) 0.32824(13) 0.0315(10) Uani 1 1 d .
H2 H 0.1164 0.6064 0.3279 0.038 Uiso 1 1 calc R
C3 C -0.0001(3) 0.5767(3) 0.30045(14) 0.0385(11) Uani 1 1 d .
H3 H 0.0122 0.5203 0.2812 0.046 Uiso 1 1 calc R
C4 C -0.0793(3) 0.6069(3) 0.30055(15) 0.0392(11) Uani 1 1 d .
H4 H -0.1214 0.5730 0.2809 0.047 Uiso 1 1 calc R
C5 C -0.0971(2) 0.6869(3) 0.32944(14) 0.0329(10) Uani 1 1 d .
H5 H -0.1518 0.7064 0.3303 0.039 Uiso 1 1 calc R
C6 C -0.0362(2) 0.7384(3) 0.35701(13) 0.0294(9) Uani 1 1 d .
H6 H -0.0492 0.7935 0.3767 0.035 Uiso 1 1 calc R
C7 C 0.1003(2) 0.9204(3) 0.38636(13) 0.0271(9) Uani 1 1 d .
C8 C 0.1292(3) 0.9921(3) 0.42097(14) 0.0389(11) Uani 1 1 d .
H8 H 0.1580 0.9643 0.4479 0.047 Uiso 1 1 calc R
C9 C 0.1162(3) 1.1030(4) 0.41622(17) 0.0502(13) Uani 1 1 d .
H9 H 0.1366 1.1510 0.4397 0.060 Uiso 1 1 calc R
C10 C 0.0739(3) 1.1433(4) 0.37773(18) 0.0531(14) Uani 1 1 d .
H10 H 0.0655 1.2195 0.3745 0.064 Uiso 1 1 calc R
C11 C 0.0438(3) 1.0748(4) 0.34393(16) 0.0460(12) Uani 1 1 d .
H11 H 0.0139 1.1036 0.3175 0.055 Uiso 1 1 calc R
C12 C 0.0565(2) 0.9634(3) 0.34794(14) 0.0309(10) Uani 1 1 d .
H12 H 0.0352 0.9165 0.3243 0.037 Uiso 1 1 calc R
C13 C 0.2788(2) 0.5781(3) 0.42926(12) 0.0276(9) Uani 1 1 d .
C14 C 0.2045(3) 0.5271(3) 0.42866(15) 0.0405(11) Uani 1 1 d .
H14 H 0.1560 0.5647 0.4177 0.049 Uiso 1 1 calc R
C15 C 0.2009(3) 0.4208(4) 0.44415(16) 0.0516(13) Uani 1 1 d .
H15 H 0.1499 0.3867 0.4440 0.062 Uiso 1 1 calc R
C16 C 0.2703(3) 0.3651(4) 0.45962(15) 0.0491(13) Uani 1 1 d .
H16 H 0.2674 0.2926 0.4700 0.059 Uiso 1 1 calc R
C17 C 0.3438(3) 0.4141(4) 0.46009(14) 0.0450(12) Uani 1 1 d .
H17 H 0.3918 0.3750 0.4708 0.054 Uiso 1 1 calc R
C18 C 0.3492(3) 0.5198(4) 0.44520(13) 0.0358(10) Uani 1 1 d .
H18 H 0.4007 0.5530 0.4458 0.043 Uiso 1 1 calc R
C19 C 0.3036(2) 0.8017(3) 0.45607(13) 0.0296(10) Uani 1 1 d .
C20 C 0.2639(3) 0.7844(4) 0.49275(13) 0.0390(11) Uani 1 1 d .
H20 H 0.2325 0.7206 0.4944 0.047 Uiso 1 1 calc R
C21 C 0.2707(3) 0.8609(4) 0.52678(14) 0.0496(13) Uani 1 1 d .
H21 H 0.2427 0.8497 0.5513 0.060 Uiso 1 1 calc R
C22 C 0.3168(3) 0.9512(5) 0.52535(16) 0.0583(15) Uani 1 1 d .
H22 H 0.3210 1.0022 0.5490 0.070 Uiso 1 1 calc R
C23 C 0.3574(3) 0.9695(4) 0.49007(17) 0.0615(15) Uani 1 1 d .
H23 H 0.3895 1.0330 0.4891 0.074 Uiso 1 1 calc R
C24 C 0.3508(3) 0.8934(4) 0.45556(15) 0.0455(12) Uani 1 1 d .
H24 H 0.3795 0.9052 0.4313 0.055 Uiso 1 1 calc R
C25 C 0.1542(3) 0.8577(3) 0.26016(13) 0.0329(10) Uani 1 1 d .
H25A H 0.1236 0.9163 0.2726 0.039 Uiso 1 1 calc R
H25B H 0.1915 0.8928 0.2421 0.039 Uiso 1 1 calc R
C26 C 0.0945(3) 0.7879(4) 0.22963(18) 0.0669(17) Uani 1 1 d .
H26A H 0.1237 0.7291 0.2171 0.100 Uiso 1 1 calc R
H26B H 0.0667 0.8329 0.2055 0.100 Uiso 1 1 calc R
H26C H 0.0547 0.7566 0.2466 0.100 Uiso 1 1 calc R
C27 C 0.4973(2) 0.4544(3) 0.36257(12) 0.0246(9) Uani 1 1 d .
C28 C 0.4696(2) 0.3495(3) 0.36995(13) 0.0312(10) Uani 1 1 d .
H28 H 0.4311 0.3159 0.3480 0.037 Uiso 1 1 calc R
C29 C 0.4975(3) 0.2939(4) 0.40873(14) 0.0393(11) Uani 1 1 d .
H29 H 0.4774 0.2232 0.4134 0.047 Uiso 1 1 calc R
C30 C 0.5540(3) 0.3407(4) 0.44045(14) 0.0418(12) Uani 1 1 d .
H30 H 0.5735 0.3021 0.4669 0.050 Uiso 1 1 calc R
C31 C 0.5824(3) 0.4435(4) 0.43385(13) 0.0425(12) Uani 1 1 d .
H31 H 0.6217 0.4758 0.4557 0.051 Uiso 1 1 calc R
C32 C 0.5535(3) 0.5003(3) 0.39512(13) 0.0338(10) Uani 1 1 d .
H32 H 0.5729 0.5717 0.3910 0.041 Uiso 1 1 calc R
C33 C 0.5447(2) 0.5978(3) 0.29833(11) 0.0228(8) Uani 1 1 d .
C34 C 0.5335(3) 0.6981(3) 0.27712(12) 0.0295(9) Uani 1 1 d .
H34 H 0.4808 0.7289 0.2716 0.035 Uiso 1 1 calc R
C35 C 0.5980(3) 0.7541(4) 0.26383(14) 0.0394(11) Uani 1 1 d .
H35 H 0.5888 0.8219 0.2490 0.047 Uiso 1 1 calc R
C36 C 0.6748(3) 0.7124(4) 0.27194(14) 0.0411(11) Uani 1 1 d .
H36 H 0.7190 0.7521 0.2637 0.049 Uiso 1 1 calc R
C37 C 0.6873(3) 0.6124(4) 0.29225(14) 0.0382(11) Uani 1 1 d .
H37 H 0.7401 0.5819 0.2973 0.046 Uiso 1 1 calc R
C38 C 0.6232(2) 0.5562(3) 0.30538(13) 0.0298(9) Uani 1 1 d .
H38 H 0.6328 0.4876 0.3195 0.036 Uiso 1 1 calc R
C39 C 0.2463(2) 0.5009(3) 0.28885(12) 0.0227(8) Uani 1 1 d .
C40 C 0.2582(2) 0.4315(3) 0.32517(13) 0.0285(9) Uani 1 1 d .
H40 H 0.2997 0.4467 0.3493 0.034 Uiso 1 1 calc R
C41 C 0.2099(3) 0.3403(3) 0.32657(14) 0.0348(10) Uani 1 1 d .
H41 H 0.2182 0.2936 0.3517 0.042 Uiso 1 1 calc R
C42 C 0.1502(3) 0.3173(3) 0.29173(15) 0.0382(11) Uani 1 1 d .
H42 H 0.1179 0.2540 0.2925 0.046 Uiso 1 1 calc R
C43 C 0.1370(2) 0.3862(3) 0.25565(15) 0.0365(11) Uani 1 1 d .
H43 H 0.0951 0.3706 0.2318 0.044 Uiso 1 1 calc R
C44 C 0.1844(2) 0.4776(3) 0.25400(13) 0.0272(9) Uani 1 1 d .
H44 H 0.1748 0.5248 0.2291 0.033 Uiso 1 1 calc R
C45 C 0.3225(2) 0.6343(3) 0.23117(12) 0.0236(9) Uani 1 1 d .
C46 C 0.3408(2) 0.5417(3) 0.20833(13) 0.0292(9) Uani 1 1 d .
H46 H 0.3394 0.4723 0.2219 0.035 Uiso 1 1 calc R
C47 C 0.3610(3) 0.5497(4) 0.16601(13) 0.0371(11) Uani 1 1 d .
H47 H 0.3742 0.4861 0.1509 0.045 Uiso 1 1 calc R
C48 C 0.3621(3) 0.6490(4) 0.14601(14) 0.0440(12) Uani 1 1 d .
H48 H 0.3762 0.6541 0.1170 0.053 Uiso 1 1 calc R
C49 C 0.3430(3) 0.7414(4) 0.16734(14) 0.0466(13) Uani 1 1 d .
H49 H 0.3431 0.8102 0.1531 0.056 Uiso 1 1 calc R
C50 C 0.3234(3) 0.7338(3) 0.21014(13) 0.0346(10) Uani 1 1 d .
H50 H 0.3105 0.7979 0.2251 0.042 Uiso 1 1 calc R
C51 C 0.5155(2) 0.7895(3) 0.39893(13) 0.0317(10) Uani 1 1 d .
H51A H 0.5584 0.7678 0.3815 0.038 Uiso 1 1 calc R
H51B H 0.5079 0.8690 0.3953 0.038 Uiso 1 1 calc R
C52 C 0.5456(3) 0.7660(4) 0.44783(14) 0.0445(12) Uani 1 1 d .
H52A H 0.5058 0.7922 0.4659 0.067 Uiso 1 1 calc R
H52B H 0.5973 0.8033 0.4569 0.067 Uiso 1 1 calc R
H52C H 0.5532 0.6875 0.4521 0.067 Uiso 1 1 calc R
O1 O 0.32663(18) 0.9020(2) 0.33200(9) 0.0358(7) Uani 1 1 d .
C53 C 0.3886(3) 0.9396(4) 0.30716(15) 0.0425(12) Uani 1 1 d .
H53A H 0.3659 0.9515 0.2756 0.051 Uiso 1 1 calc R
H53B H 0.4332 0.8862 0.3088 0.051 Uiso 1 1 calc R
C54 C 0.4179(3) 1.0453(4) 0.32907(18) 0.0499(13) Uani 1 1 d .
H54A H 0.4643 1.0326 0.3528 0.060 Uiso 1 1 calc R
H54B H 0.4348 1.0965 0.3071 0.060 Uiso 1 1 calc R
C55 C 0.3467(3) 1.0893(4) 0.3482(2) 0.0678(17) Uani 1 1 d .
H55A H 0.3628 1.1107 0.3796 0.081 Uiso 1 1 calc R
H55B H 0.3238 1.1536 0.3312 0.081 Uiso 1 1 calc R
C56 C 0.2866(3) 0.9992(4) 0.34455(19) 0.0558(14) Uani 1 1 d .
H56A H 0.2671 0.9881 0.3734 0.067 Uiso 1 1 calc R
H56B H 0.2397 1.0168 0.3218 0.067 Uiso 1 1 calc R
C57 C 0.2447(5) 0.1834(8) 0.0803(3) 0.130(3) Uani 1 1 d .
H57A H 0.2896 0.1908 0.0632 0.194 Uiso 1 1 calc R
H57B H 0.2112 0.1210 0.0692 0.194 Uiso 1 1 calc R
H57C H 0.2662 0.1721 0.1117 0.194 Uiso 1 1 calc R
C58 C 0.1963(4) 0.2810(7) 0.0756(2) 0.087(2) Uani 1 1 d .
C59 C 0.2125(5) 0.3633(8) 0.1072(3) 0.090(2) Uani 1 1 d .
H59 H 0.2559 0.3560 0.1310 0.109 Uiso 1 1 calc R
C60 C 0.1653(5) 0.4546(7) 0.1037(3) 0.095(2) Uani 1 1 d .
H60 H 0.1767 0.5100 0.1255 0.114 Uiso 1 1 calc R
C61 C 0.1008(5) 0.4698(7) 0.0691(3) 0.097(2) Uani 1 1 d .
H61 H 0.0688 0.5340 0.0668 0.117 Uiso 1 1 calc R
C62 C 0.0864(5) 0.3861(7) 0.0385(2) 0.093(2) Uani 1 1 d .
H62 H 0.0426 0.3926 0.0149 0.111 Uiso 1 1 calc R
C63 C 0.1333(4) 0.2938(7) 0.0412(2) 0.092(2) Uani 1 1 d .
H63 H 0.1224 0.2387 0.0193 0.110 Uiso 1 1 calc R
O2 O -0.0141(7) 0.3640(11) 0.4404(6) 0.392(8) Uani 1 1 d U
C64 C -0.0377(8) 0.4515(13) 0.4123(6) 0.305(9) Uani 1 1 d U
H64A H -0.0023 0.4599 0.3892 0.366 Uiso 1 1 calc R
H64B H -0.0389 0.5206 0.4290 0.366 Uiso 1 1 calc R
C65 C -0.1193(11) 0.4150(15) 0.3935(6) 0.293(7) Uani 1 1 d U
H65A H -0.1580 0.4764 0.3887 0.352 Uiso 1 1 calc R
H65B H -0.1195 0.3746 0.3654 0.352 Uiso 1 1 calc R
C66 C -0.1348(12) 0.3493(16) 0.4268(7) 0.386(10) Uani 1 1 d U
H66A H -0.1526 0.2783 0.4133 0.464 Uiso 1 1 calc R
H66B H -0.1816 0.3806 0.4388 0.464 Uiso 1 1 calc R
C67 C -0.0672(8) 0.3252(13) 0.4675(7) 0.333(9) Uani 1 1 d U
H67A H -0.0706 0.3705 0.4940 0.400 Uiso 1 1 calc R
H67B H -0.0602 0.2472 0.4752 0.400 Uiso 1 1 calc R

loop_
_atom_site_aniso_label
_atom_site_aniso_U_11
_atom_site_aniso_U_22
_atom_site_aniso_U_33
_atom_site_aniso_U_23
_atom_site_aniso_U_13
_atom_site_aniso_U_12
Zn1 0.0240(3) 0.0234(2) 0.0233(2) 0.0018(2) 0.00167(18) 0.0031(2)
Zn2 0.0204(2) 0.0255(2) 0.0227(2) -0.0032(2) 0.00091(18) -0.0021(2)
N1 0.0210(17) 0.0255(17) 0.0227(16) 0.0006(13) 0.0031(13) -0.0005(13)
N2 0.0182(17) 0.0228(17) 0.0209(16) -0.0024(13) 0.0015(13) 0.0014(13)
P1 0.0204(5) 0.0271(5) 0.0252(5) -0.0002(5) 0.0043(4) 0.0010(4)
P2 0.0195(5) 0.0268(5) 0.0220(5) -0.0006(4) 0.0025(4) 0.0010(4)
P3 0.0208(5) 0.0198(5) 0.0232(5) -0.0018(4) 0.0030(4) 0.0005(4)
P4 0.0205(5) 0.0205(5) 0.0216(5) -0.0015(4) 0.0013(4) 0.0003(4)
C1 0.020(2) 0.023(2) 0.027(2) 0.0021(17) 0.0060(16) 0.0003(17)
C2 0.021(2) 0.029(2) 0.047(3) -0.003(2) 0.0110(19) 0.0009(18)
C3 0.034(3) 0.035(2) 0.048(3) -0.018(2) 0.011(2) -0.001(2)
C4 0.029(3) 0.039(3) 0.050(3) -0.012(2) 0.005(2) -0.010(2)
C5 0.020(2) 0.035(2) 0.045(3) -0.002(2) 0.0083(19) -0.0018(18)
C6 0.026(2) 0.027(2) 0.037(2) -0.0045(18) 0.0117(19) 0.0003(18)
C7 0.022(2) 0.028(2) 0.033(2) -0.0029(18) 0.0110(18) 0.0009(17)
C8 0.042(3) 0.038(3) 0.038(3) -0.009(2) 0.007(2) -0.005(2)
C9 0.064(4) 0.031(3) 0.059(3) -0.017(2) 0.020(3) -0.010(2)
C10 0.073(4) 0.023(2) 0.069(4) -0.003(3) 0.028(3) 0.001(2)
C11 0.047(3) 0.038(3) 0.055(3) 0.009(2) 0.014(2) 0.006(2)
C12 0.028(2) 0.028(2) 0.037(2) 0.0005(19) 0.0059(19) 0.0001(18)
C13 0.031(2) 0.034(2) 0.0187(19) 0.0022(17) 0.0041(17) 0.0043(19)
C14 0.036(3) 0.035(3) 0.051(3) 0.014(2) 0.005(2) 0.000(2)
C15 0.051(3) 0.039(3) 0.066(3) 0.013(3) 0.012(3) -0.010(2)
C16 0.073(4) 0.034(3) 0.042(3) 0.013(2) 0.014(3) 0.006(3)
C17 0.056(3) 0.045(3) 0.034(3) 0.011(2) 0.007(2) 0.020(3)
C18 0.035(3) 0.047(3) 0.025(2) 0.004(2) 0.0017(19) 0.006(2)
C19 0.027(2) 0.036(2) 0.025(2) -0.0050(18) 0.0000(18) 0.0060(19)
C20 0.036(3) 0.053(3) 0.026(2) -0.001(2) 0.0005(19) 0.003(2)
C21 0.054(3) 0.071(4) 0.024(2) -0.012(2) 0.008(2) 0.011(3)
C22 0.067(4) 0.067(4) 0.040(3) -0.029(3) 0.007(3) 0.001(3)
C23 0.072(4) 0.052(3) 0.064(4) -0.028(3) 0.023(3) -0.017(3)
C24 0.052(3) 0.043(3) 0.045(3) -0.020(2) 0.019(2) -0.009(2)
C25 0.035(3) 0.030(2) 0.034(2) 0.0058(19) 0.0050(19) 0.009(2)
C26 0.064(4) 0.061(4) 0.063(3) 0.016(3) -0.033(3) -0.005(3)
C27 0.022(2) 0.024(2) 0.030(2) 0.0012(17) 0.0077(17) 0.0044(17)
C28 0.027(2) 0.031(2) 0.036(2) 0.0020(19) 0.0056(18) -0.0015(19)
C29 0.042(3) 0.033(3) 0.044(3) 0.014(2) 0.012(2) 0.004(2)
C30 0.048(3) 0.044(3) 0.034(3) 0.014(2) 0.006(2) 0.016(2)
C31 0.047(3) 0.054(3) 0.024(2) 0.000(2) -0.005(2) 0.007(2)
C32 0.043(3) 0.026(2) 0.031(2) -0.0027(18) 0.000(2) 0.0012(19)
C33 0.025(2) 0.024(2) 0.0201(19) -0.0048(16) 0.0042(16) -0.0020(17)
C34 0.031(2) 0.027(2) 0.030(2) 0.0014(18) 0.0021(18) -0.0014(18)
C35 0.042(3) 0.035(2) 0.041(3) 0.006(2) 0.004(2) -0.010(2)
C36 0.035(3) 0.042(3) 0.046(3) 0.003(2) 0.008(2) -0.018(2)
C37 0.023(2) 0.046(3) 0.046(3) -0.005(2) 0.006(2) 0.000(2)
C38 0.029(2) 0.027(2) 0.034(2) -0.0003(18) 0.0060(19) 0.0007(18)
C39 0.023(2) 0.020(2) 0.026(2) -0.0038(16) 0.0065(17) 0.0009(16)
C40 0.025(2) 0.028(2) 0.032(2) 0.0009(18) 0.0040(18) 0.0003(18)
C41 0.037(3) 0.027(2) 0.042(3) 0.005(2) 0.012(2) -0.002(2)
C42 0.032(3) 0.029(2) 0.056(3) -0.009(2) 0.014(2) -0.0068(19)
C43 0.022(2) 0.038(3) 0.049(3) -0.012(2) 0.003(2) -0.002(2)
C44 0.022(2) 0.027(2) 0.031(2) -0.0010(18) 0.0000(18) 0.0003(17)
C45 0.019(2) 0.028(2) 0.023(2) -0.0027(17) 0.0005(16) -0.0018(17)
C46 0.027(2) 0.030(2) 0.030(2) -0.0021(18) 0.0035(18) -0.0012(18)
C47 0.036(3) 0.045(3) 0.031(2) -0.009(2) 0.010(2) 0.000(2)
C48 0.045(3) 0.062(3) 0.027(2) -0.006(2) 0.013(2) -0.020(3)
C49 0.076(4) 0.036(3) 0.030(2) 0.004(2) 0.013(2) -0.016(2)
C50 0.048(3) 0.028(2) 0.029(2) -0.0011(19) 0.008(2) -0.007(2)
C51 0.027(2) 0.030(2) 0.038(2) -0.0035(19) 0.0024(18) -0.0038(19)
C52 0.047(3) 0.040(3) 0.041(3) -0.010(2) -0.012(2) -0.001(2)
O1 0.0408(18) 0.0312(16) 0.0378(16) -0.0057(13) 0.0134(14) -0.0115(14)
C53 0.051(3) 0.037(3) 0.043(3) 0.010(2) 0.018(2) 0.004(2)
C54 0.039(3) 0.035(3) 0.077(4) 0.013(3) 0.012(3) -0.005(2)
C55 0.062(4) 0.046(3) 0.102(5) -0.018(3) 0.032(3) -0.023(3)
C56 0.051(3) 0.038(3) 0.083(4) -0.022(3) 0.026(3) -0.012(2)
C57 0.086(6) 0.206(10) 0.103(6) 0.054(6) 0.034(5) 0.031(7)
C58 0.058(4) 0.129(7) 0.081(5) 0.050(5) 0.032(4) 0.008(5)
C59 0.067(5) 0.117(7) 0.089(5) 0.023(5) 0.019(4) -0.043(5)
C60 0.094(6) 0.097(6) 0.098(6) 0.023(5) 0.026(5) -0.046(5)
C61 0.083(6) 0.115(6) 0.096(6) 0.029(5) 0.021(5) -0.025(5)
C62 0.082(5) 0.135(7) 0.065(4) 0.027(5) 0.020(4) 0.007(5)
C63 0.080(5) 0.149(7) 0.048(4) 0.024(4) 0.018(3) 0.026(5)
O2 0.242(9) 0.388(14) 0.590(19) 0.346(13) 0.206(10) 0.084(10)
C64 0.177(11) 0.278(14) 0.50(2) 0.293(14) 0.172(13) 0.052(10)
C65 0.265(13) 0.331(18) 0.325(16) 0.143(13) 0.180(11) 0.005(14)
C66 0.291(12) 0.372(19) 0.51(2) 0.274(17) 0.114(14) -0.107(15)
C67 0.187(12) 0.311(14) 0.56(2) 0.342(14) 0.236(12) 0.154(11)

loop_
_atom_type_symbol
_atom_type_description
_atom_type_scat_dispersion_real
_atom_type_scat_dispersion_imag
_atom_type_scat_source
C C 0.0033 0.0016 'International Tables Vol C Tables 4.2.6.8 and 6.1.1.4'
H H 0.0000 0.0000 'International Tables Vol C Tables 4.2.6.8 and 6.1.1.4'
N N 0.0061 0.0033 'International Tables Vol C Tables 4.2.6.8 and 6.1.1.4'
O O 0.0106 0.0060 'International Tables Vol C Tables 4.2.6.8 and 6.1.1.4'
P P 0.1023 0.0942 'International Tables Vol C Tables 4.2.6.8 and 6.1.1.4'
Zn Zn 0.2839 1.4301 'International Tables Vol C Tables 4.2.6.8 and 6.1.1.4'

loop_
_geom_angle_atom_site_label_1
_geom_angle_atom_site_label_2
_geom_angle_atom_site_label_3
_geom_angle
C25 Zn1 N1 134.72(16)
C25 Zn1 O1 102.43(14)
N1 Zn1 O1 90.36(11)
C25 Zn1 P4 115.78(12)
N1 Zn1 P4 105.28(9)
O1 Zn1 P4 96.82(8)
C51 Zn2 N2 130.00(15)
C51 Zn2 P2 124.37(13)
N2 Zn2 P2 105.06(9)
P2 N1 P1 117.55(18)
P2 N1 Zn1 117.28(17)
P1 N1 Zn1 125.01(17)
P4 N2 P3 118.15(17)
P4 N2 Zn2 117.32(16)
P3 N2 Zn2 124.53(16)
N1 P1 C1 102.04(16)
N1 P1 C7 104.37(16)
C1 P1 C7 101.46(17)
N1 P2 C13 110.98(17)
N1 P2 C19 108.46(17)
C13 P2 C19 104.14(18)
N1 P2 Zn2 114.10(12)
C13 P2 Zn2 108.67(13)
C19 P2 Zn2 110.04(14)
N2 P3 C33 102.70(16)
N2 P3 C27 105.00(16)
C33 P3 C27 101.21(17)
N2 P4 C39 109.81(16)
N2 P4 C45 108.28(16)
C39 P4 C45 101.44(17)
N2 P4 Zn1 113.58(11)
C39 P4 Zn1 109.15(12)
C45 P4 Zn1 113.87(12)
C2 C1 C6 118.2(4)
C2 C1 P1 122.9(3)
C6 C1 P1 118.6(3)
C1 C2 C3 120.5(4)
C4 C3 C2 120.6(4)
C3 C4 C5 119.5(4)
C6 C5 C4 120.5(4)
C5 C6 C1 120.7(4)
C12 C7 C8 118.2(4)
C12 C7 P1 125.6(3)
C8 C7 P1 116.2(3)
C9 C8 C7 120.6(4)
C10 C9 C8 119.9(4)
C11 C10 C9 120.5(4)
C10 C11 C12 120.4(4)
C11 C12 C7 120.3(4)
C14 C13 C18 118.5(4)
C14 C13 P2 124.1(3)
C18 C13 P2 117.3(3)
C13 C14 C15 120.1(4)
C16 C15 C14 120.6(5)
C17 C16 C15 119.8(4)
C16 C17 C18 120.9(4)
C17 C18 C13 120.0(4)
C24 C19 C20 118.4(4)
C24 C19 P2 117.9(3)
C20 C19 P2 123.6(3)
C21 C20 C19 119.7(4)
C22 C21 C20 120.9(5)
C21 C22 C23 120.6(5)
C22 C23 C24 119.1(5)
C19 C24 C23 121.3(4)
C26 C25 Zn1 115.5(3)
C32 C27 C28 117.9(4)
C32 C27 P3 125.4(3)
C28 C27 P3 116.7(3)
C29 C28 C27 121.0(4)
C30 C29 C28 120.2(4)
C29 C30 C31 119.9(4)
C30 C31 C32 120.0(4)
C27 C32 C31 121.0(4)
C34 C33 C38 117.0(4)
C34 C33 P3 120.3(3)
C38 C33 P3 122.2(3)
C35 C34 C33 121.2(4)
C36 C35 C34 120.6(4)
C35 C36 C37 119.3(4)
C36 C37 C38 120.1(4)
C37 C38 C33 121.6(4)
C40 C39 C44 118.8(3)
C40 C39 P4 120.7(3)
C44 C39 P4 120.3(3)
C41 C40 C39 120.4(4)
C42 C41 C40 120.2(4)
C41 C42 C43 120.0(4)
C42 C43 C44 120.3(4)
C43 C44 C39 120.3(4)
C50 C45 C46 118.3(4)
C50 C45 P4 119.8(3)
C46 C45 P4 121.8(3)
C47 C46 C45 120.6(4)
C48 C47 C46 120.0(4)
C47 C48 C49 120.7(4)
C48 C49 C50 119.4(4)
C45 C50 C49 120.9(4)
C52 C51 Zn2 116.2(3)
C53 O1 C56 105.6(3)
C53 O1 Zn1 129.0(2)
C56 O1 Zn1 104.0(2)
O1 C53 C54 104.8(4)
C55 C54 C53 104.9(4)
C56 C55 C54 105.6(4)
O1 C56 C55 107.5(4)
C63 C58 C59 119.2(8)
C63 C58 C57 121.6(9)
C59 C58 C57 119.2(8)
C60 C59 C58 119.5(8)
C59 C60 C61 122.6(8)
C62 C61 C60 116.3(8)
C63 C62 C61 122.2(7)
C62 C63 C58 120.3(8)
C67 O2 C64 119.0(11)
O2 C64 C65 99.4(12)
C66 C65 C64 99.3(16)
C65 C66 C67 120.4(16)
O2 C67 C66 85.2(12)

loop_
_geom_bond_atom_site_label_1
_geom_bond_atom_site_label_2
_geom_bond_distance
Zn1 C25 1.985(4)
Zn1 N1 1.993(3)
Zn1 O1 2.358(3)
Zn1 P4 2.4705(11)
Zn2 C51 1.982(4)
Zn2 N2 1.983(3)
Zn2 P2 2.4276(11)
N1 P2 1.659(3)
N1 P1 1.719(3)
N2 P4 1.662(3)
N2 P3 1.711(3)
P1 C1 1.829(4)
P1 C7 1.843(4)
P2 C13 1.825(4)
P2 C19 1.826(4)
P3 C33 1.828(4)
P3 C27 1.838(4)
P4 C39 1.831(4)
P4 C45 1.837(4)
C1 C2 1.386(5)
C1 C6 1.404(5)
C2 C3 1.389(6)
C3 C4 1.375(6)
C4 C5 1.381(6)
C5 C6 1.374(5)
C7 C12 1.389(5)
C7 C8 1.403(5)
C8 C9 1.384(6)
C9 C10 1.368(7)
C10 C11 1.366(6)
C11 C12 1.388(6)
C13 C14 1.390(6)
C13 C18 1.401(5)
C14 C15 1.392(6)
C15 C16 1.369(7)
C16 C17 1.366(7)
C17 C18 1.384(6)
C19 C24 1.378(6)
C19 C20 1.397(6)
C20 C21 1.392(6)
C21 C22 1.355(7)
C22 C23 1.372(7)
C23 C24 1.399(6)
C25 C26 1.523(6)
C27 C32 1.381(5)
C27 C28 1.400(5)
C28 C29 1.383(5)
C29 C30 1.373(6)
C30 C31 1.375(6)
C31 C32 1.393(5)
C33 C34 1.391(5)
C33 C38 1.395(5)
C34 C35 1.389(6)
C35 C36 1.370(6)
C36 C37 1.378(6)
C37 C38 1.384(6)
C39 C40 1.387(5)
C39 C44 1.398(5)
C40 C41 1.386(5)
C41 C42 1.374(6)
C42 C43 1.378(6)
C43 C44 1.379(5)
C45 C50 1.381(5)
C45 C46 1.392(5)
C46 C47 1.384(5)
C47 C48 1.366(6)
C48 C49 1.369(6)
C49 C50 1.393(6)
C51 C52 1.526(5)
O1 C53 1.447(5)
O1 C56 1.448(5)
C53 C54 1.508(6)
C54 C55 1.502(7)
C55 C56 1.488(6)
C57 C58 1.442(10)
C58 C63 1.379(9)
C58 C59 1.394(10)
C59 C60 1.366(10)
C60 C61 1.403(10)
C61 C62 1.385(10)
C62 C63 1.375(9)
O2 C67 1.382(13)
O2 C64 1.394(13)
C64 C65 1.47(2)
C65 C66 1.351(16)
C66 C67 1.58(2)

loop_
_geom_torsion_atom_site_label_1
_geom_torsion_atom_site_label_2
_geom_torsion_atom_site_label_3
_geom_torsion_atom_site_label_4
_geom_torsion
C25 Zn1 N1 P2 -162.12(19)
O1 Zn1 N1 P2 -54.12(18)
P4 Zn1 N1 P2 43.05(18)
C25 Zn1 N1 P1 13.1(3)
O1 Zn1 N1 P1 121.1(2)
P4 Zn1 N1 P1 -141.69(17)
C51 Zn2 N2 P4 -142.07(19)
P2 Zn2 N2 P4 46.50(18)
C51 Zn2 N2 P3 37.6(3)
P2 Zn2 N2 P3 -133.81(17)
P2 N1 P1 C1 -137.1(2)
Zn1 N1 P1 C1 47.6(2)
P2 N1 P1 C7 117.5(2)
Zn1 N1 P1 C7 -57.7(2)
P1 N1 P2 C13 67.3(2)
Zn1 N1 P2 C13 -117.04(19)
P1 N1 P2 C19 -46.5(2)
Zn1 N1 P2 C19 129.1(2)
P1 N1 P2 Zn2 -169.50(13)
Zn1 N1 P2 Zn2 6.1(2)
C51 Zn2 P2 N1 128.81(19)
N2 Zn2 P2 N1 -59.15(15)
C51 Zn2 P2 C13 -106.78(19)
N2 Zn2 P2 C13 65.26(16)
C51 Zn2 P2 C19 6.6(2)
N2 Zn2 P2 C19 178.69(16)
P4 N2 P3 C33 117.7(2)
Zn2 N2 P3 C33 -62.0(2)
P4 N2 P3 C27 -136.8(2)
Zn2 N2 P3 C27 43.5(2)
P3 N2 P4 C39 60.5(2)
Zn2 N2 P4 C39 -119.77(19)
P3 N2 P4 C45 -49.4(2)
Zn2 N2 P4 C45 130.29(18)
P3 N2 P4 Zn1 -176.95(13)
Zn2 N2 P4 Zn1 2.8(2)
C25 Zn1 P4 N2 144.27(18)
N1 Zn1 P4 N2 -55.34(15)
O1 Zn1 P4 N2 36.91(14)
C25 Zn1 P4 C39 -92.84(19)
N1 Zn1 P4 C39 67.55(16)
O1 Zn1 P4 C39 159.80(14)
C25 Zn1 P4 C45 19.70(19)
N1 Zn1 P4 C45 -179.91(16)
O1 Zn1 P4 C45 -87.66(15)
N1 P1 C1 C2 24.4(4)
C7 P1 C1 C2 132.0(3)
N1 P1 C1 C6 -161.9(3)
C7 P1 C1 C6 -54.3(3)
C6 C1 C2 C3 1.8(6)
P1 C1 C2 C3 175.5(3)
C1 C2 C3 C4 -0.1(7)
C2 C3 C4 C5 -1.8(7)
C3 C4 C5 C6 1.9(7)
C4 C5 C6 C1 -0.2(6)
C2 C1 C6 C5 -1.7(6)
P1 C1 C6 C5 -175.6(3)
N1 P1 C7 C12 85.6(4)
C1 P1 C7 C12 -20.2(4)
N1 P1 C7 C8 -95.6(3)
C1 P1 C7 C8 158.6(3)
C12 C7 C8 C9 -1.8(6)
P1 C7 C8 C9 179.3(4)
C7 C8 C9 C10 0.8(7)
C8 C9 C10 C11 0.5(8)
C9 C10 C11 C12 -0.8(8)
C10 C11 C12 C7 -0.2(7)
C8 C7 C12 C11 1.4(6)
P1 C7 C12 C11 -179.8(3)
N1 P2 C13 C14 -17.1(4)
C19 P2 C13 C14 99.4(4)
Zn2 P2 C13 C14 -143.3(3)
N1 P2 C13 C18 158.8(3)
C19 P2 C13 C18 -84.7(3)
Zn2 P2 C13 C18 32.5(3)
C18 C13 C14 C15 0.7(6)
P2 C13 C14 C15 176.5(4)
C13 C14 C15 C16 -0.8(7)
C14 C15 C16 C17 0.3(8)
C15 C16 C17 C18 0.2(7)
C16 C17 C18 C13 -0.2(7)
C14 C13 C18 C17 -0.3(6)
P2 C13 C18 C17 -176.4(3)
N1 P2 C19 C24 -92.5(4)
C13 P2 C19 C24 149.3(3)
Zn2 P2 C19 C24 32.9(4)
N1 P2 C19 C20 83.6(4)
C13 P2 C19 C20 -34.7(4)
Zn2 P2 C19 C20 -151.0(3)
C24 C19 C20 C21 2.2(6)
P2 C19 C20 C21 -173.9(3)
C19 C20 C21 C22 -1.5(7)
C20 C21 C22 C23 0.5(8)
C21 C22 C23 C24 -0.2(9)
C20 C19 C24 C23 -1.9(7)
P2 C19 C24 C23 174.4(4)
C22 C23 C24 C19 1.0(8)
N1 Zn1 C25 C26 -94.4(4)
O1 Zn1 C25 C26 162.4(4)
P4 Zn1 C25 C26 58.5(4)
N2 P3 C27 C32 -74.8(4)
C33 P3 C27 C32 31.8(4)
N2 P3 C27 C28 107.2(3)
C33 P3 C27 C28 -146.2(3)
C32 C27 C28 C29 0.3(6)
P3 C27 C28 C29 178.5(3)
C27 C28 C29 C30 -1.0(6)
C28 C29 C30 C31 0.7(7)
C29 C30 C31 C32 0.3(7)
C28 C27 C32 C31 0.6(6)
P3 C27 C32 C31 -177.3(3)
C30 C31 C32 C27 -1.0(7)
N2 P3 C33 C34 -36.8(3)
C27 P3 C33 C34 -145.2(3)
N2 P3 C33 C38 151.7(3)
C27 P3 C33 C38 43.3(3)
C38 C33 C34 C35 -0.3(6)
P3 C33 C34 C35 -172.2(3)
C33 C34 C35 C36 -1.0(6)
C34 C35 C36 C37 2.0(7)
C35 C36 C37 C38 -1.8(7)
C36 C37 C38 C33 0.5(6)
C34 C33 C38 C37 0.6(6)
P3 C33 C38 C37 172.3(3)
N2 P4 C39 C40 27.5(4)
C45 P4 C39 C40 141.9(3)
Zn1 P4 C39 C40 -97.6(3)
N2 P4 C39 C44 -158.9(3)
C45 P4 C39 C44 -44.5(3)
Zn1 P4 C39 C44 75.9(3)
C44 C39 C40 C41 0.6(6)
P4 C39 C40 C41 174.2(3)
C39 C40 C41 C42 0.5(6)
C40 C41 C42 C43 -1.3(6)
C41 C42 C43 C44 0.9(6)
C42 C43 C44 C39 0.3(6)
C40 C39 C44 C43 -1.0(6)
P4 C39 C44 C43 -174.7(3)
N2 P4 C45 C50 -99.4(3)
C39 P4 C45 C50 145.1(3)
Zn1 P4 C45 C50 28.0(4)
N2 P4 C45 C46 77.0(3)
C39 P4 C45 C46 -38.6(4)
Zn1 P4 C45 C46 -155.7(3)
C50 C45 C46 C47 1.4(6)
P4 C45 C46 C47 -175.0(3)
C45 C46 C47 C48 -0.9(6)
C46 C47 C48 C49 -0.2(7)
C47 C48 C49 C50 0.8(7)
C46 C45 C50 C49 -0.7(6)
P4 C45 C50 C49 175.8(4)
C48 C49 C50 C45 -0.4(7)
N2 Zn2 C51 C52 -121.7(3)
P2 Zn2 C51 C52 48.3(4)
C25 Zn1 O1 C53 -63.8(3)
N1 Zn1 O1 C53 160.0(3)
P4 Zn1 O1 C53 54.5(3)
C25 Zn1 O1 C56 60.0(3)
N1 Zn1 O1 C56 -76.2(3)
P4 Zn1 O1 C56 178.4(3)
C56 O1 C53 C54 35.0(4)
Zn1 O1 C53 C54 158.2(3)
O1 C53 C54 C55 -28.2(5)
C53 C54 C55 C56 10.9(6)
C53 O1 C56 C55 -28.4(5)
Zn1 O1 C56 C55 -166.3(4)
C54 C55 C56 O1 10.2(6)
C63 C58 C59 C60 0.5(10)
C57 C58 C59 C60 -178.1(6)
C58 C59 C60 C61 -0.4(10)
C59 C60 C61 C62 0.7(10)
C60 C61 C62 C63 -1.1(10)
C61 C62 C63 C58 1.3(11)
C59 C58 C63 C62 -0.9(10)
C57 C58 C63 C62 177.6(7)
C67 O2 C64 C65 -47(3)
O2 C64 C65 C66 25(2)
C64 C65 C66 C67 -6(3)
C64 O2 C67 C66 38(2)
C65 C66 C67 O2 -17(3)
